data_7113021
loop_
_publ_author_name
'Ke, Hongshan'
'Xu, Gong-Feng'
'Guo, Yun-Nan'
'Gamez, Patrick'
'Beavers, Christine M.'
'Teat, Simon J.'
'Tang, Jinkui'

_publ_section_title
;
 A linear tetranuclear dysprosium(III) compound showing single-molecule
 magnet behaviour.
;
_journal_issue 33
_journal_name_full 'Chemical communications (Cambridge, England)'
_journal_page_first 6057
_journal_page_last 6059
_journal_paper_doi 10.1039/c0cc01067g
_journal_volume 46
_journal_year 2010
_chemical_formula_moiety 'C102 H84 O26 N8 Dy4, 5(CH3OH)'
_chemical_formula_sum 'C107 H104 Dy4 N8 O31'
_chemical_formula_weight 2648.01
_chemical_name_systematic
;
?
;
_space_group_IT_number 2
_symmetry_cell_setting triclinic
_symmetry_space_group_name_Hall '-P 1'
_symmetry_space_group_name_H-M 'P -1'
_atom_sites_solution_hydrogens geom
_atom_sites_solution_primary direct
_atom_sites_solution_secondary difmap
_audit_creation_method SHELXL-97
_cell_angle_alpha 108.1370(10)
_cell_angle_beta 93.2150(10)
_cell_angle_gamma 103.1300(10)
_cell_formula_units_Z 1
_cell_length_a 11.6562(8)
_cell_length_b 15.2677(11)
_cell_length_c 15.6126(11)
_cell_measurement_reflns_used 9445
_cell_measurement_temperature 150(2)
_cell_measurement_theta_max 31.9
_cell_measurement_theta_min 3.02
_cell_volume 2547.1(3)
_computing_cell_refinement 'SAINT V7.60A (Bruker, 2005)'
_computing_data_collection 'Apex2 v2009.11-0 (Bruker, 2009)'
_computing_data_reduction SAINT
_computing_molecular_graphics 'SHELXTL 5.1, XP (Sheldrick, 1994)'
_computing_publication_material SHELXL-97
_computing_structure_refinement 'SHELXL-97 (Sheldrick, 1997)'
_computing_structure_solution 'SHELXS-97 (Sheldrick, 1990)'
_diffrn_ambient_temperature 150(2)
_diffrn_detector_area_resol_mean 8.3
_diffrn_measured_fraction_theta_full 0.997
_diffrn_measured_fraction_theta_max 0.940
_diffrn_measurement_device_type 'Bruker Apex2'
_diffrn_measurement_method \w
_diffrn_radiation_monochromator silicon(111)
_diffrn_radiation_type synchrotron
_diffrn_radiation_wavelength 0.77490
_diffrn_reflns_av_R_equivalents 0.0332
_diffrn_reflns_av_sigmaI/netI 0.0447
_diffrn_reflns_limit_h_max 17
_diffrn_reflns_limit_h_min -16
_diffrn_reflns_limit_k_max 21
_diffrn_reflns_limit_k_min -22
_diffrn_reflns_limit_l_max 22
_diffrn_reflns_limit_l_min -22
_diffrn_reflns_number 38509
_diffrn_reflns_theta_full 30.00
_diffrn_reflns_theta_max 34.65
_diffrn_reflns_theta_min 2.91
_exptl_absorpt_coefficient_mu 3.730
_exptl_absorpt_correction_T_max 0.87
_exptl_absorpt_correction_T_min 0.71
_exptl_absorpt_correction_type multi-scan
_exptl_absorpt_process_details 'SADABS-2008/1 (Sheldrick, 2008)'
_exptl_crystal_colour yellow
_exptl_crystal_density_diffrn 1.726
_exptl_crystal_density_method 'not measured'
_exptl_crystal_description block
_exptl_crystal_F_000 1314
_exptl_crystal_size_max 0.10
_exptl_crystal_size_mid 0.07
_exptl_crystal_size_min 0.04
_refine_diff_density_max 1.696
_refine_diff_density_min -1.075
_refine_diff_density_rms 0.113
_refine_ls_extinction_method none
_refine_ls_goodness_of_fit_ref 1.002
_refine_ls_hydrogen_treatment mixed
_refine_ls_matrix_type full
_refine_ls_number_parameters 683
_refine_ls_number_reflns 15831
_refine_ls_number_restraints 63
_refine_ls_restrained_S_all 1.003
_refine_ls_R_factor_all 0.0531
_refine_ls_R_factor_gt 0.0363
_refine_ls_shift/su_max 0.002
_refine_ls_shift/su_mean 0.000
_refine_ls_structure_factor_coef Fsqd
_refine_ls_weighting_details 'calc w=1/[\s^2^(Fo^2^)+(0.0471P)^2^+0.0000P] where P=(Fo^2^+2Fc^2^)/3'
_refine_ls_weighting_scheme calc
_refine_ls_wR_factor_gt 0.0849
_refine_ls_wR_factor_ref 0.0918
_reflns_number_gt 11938
_reflns_number_total 15831
_reflns_threshold_expression I>2\s(I)
_cod_data_source_file c0cc01067g.txt
_cod_data_source_block dy4
_cod_database_code 7113021

loop_
_symmetry_equiv_pos_as_xyz
'x, y, z'
'-x, -y, -z'

loop_
_atom_site_label
_atom_site_type_symbol
_atom_site_fract_x
_atom_site_fract_y
_atom_site_fract_z
_atom_site_U_iso_or_equiv
_atom_site_adp_type
_atom_site_occupancy
_atom_site_symmetry_multiplicity
_atom_site_calc_flag
_atom_site_refinement_flags
_atom_site_disorder_assembly
_atom_site_disorder_group
Dy1 Dy 0.535456(14) 0.140737(11) 0.573284(10) 0.02714(5) Uani 1 1 d . . .
Dy2 Dy 0.689740(14) 0.189375(11) 0.841919(10) 0.02850(5) Uani 1 1 d . . .
O1 O 0.7232(2) 0.1614(2) 0.55239(18) 0.0376(6) Uani 1 1 d . . .
O2 O 0.3395(2) -0.07216(17) 0.30579(16) 0.0325(5) Uani 1 1 d . . .
O3 O 0.4350(2) 0.01775(17) 0.44064(16) 0.0316(5) Uani 1 1 d . . .
N1 N 0.5564(3) 0.1964(2) 0.43637(19) 0.0320(6) Uani 1 1 d . . .
C1 C 0.8020(3) 0.2270(3) 0.5328(3) 0.0373(8) Uani 1 1 d . . .
C2 C 0.9203(4) 0.2573(3) 0.5764(3) 0.0502(11) Uani 1 1 d . . .
H2A H 0.9418 0.2329 0.6222 0.060 Uiso 1 1 calc R . .
C3 C 1.0049(4) 0.3219(4) 0.5535(4) 0.0591(13) Uani 1 1 d . . .
H3A H 1.0838 0.3423 0.5846 0.071 Uiso 1 1 calc R . .
C4 C 0.9765(4) 0.3582(4) 0.4848(4) 0.0593(13) Uani 1 1 d . . .
H4A H 1.0359 0.4008 0.4675 0.071 Uiso 1 1 calc R . .
C5 C 0.8617(4) 0.3307(3) 0.4436(3) 0.0472(10) Uani 1 1 d . . .
H5A H 0.8421 0.3555 0.3976 0.057 Uiso 1 1 calc R . .
C6 C 0.7714(4) 0.2670(3) 0.4667(3) 0.0377(8) Uani 1 1 d . . .
C7 C 0.6540(4) 0.2417(3) 0.4176(3) 0.0355(8) Uani 1 1 d . . .
H7A H 0.6476 0.2605 0.3654 0.043 Uiso 1 1 calc R . .
C8 C 0.4514(4) 0.1841(3) 0.3764(2) 0.0333(8) Uani 1 1 d . . .
C9 C 0.4306(4) 0.2608(3) 0.3529(3) 0.0441(10) Uani 1 1 d . . .
H9A H 0.4855 0.3217 0.3777 0.053 Uiso 1 1 calc R . .
C10 C 0.3307(5) 0.2489(3) 0.2939(3) 0.0514(11) Uani 1 1 d . . .
H10A H 0.3175 0.3018 0.2787 0.062 Uiso 1 1 calc R . .
C11 C 0.2498(4) 0.1605(3) 0.2568(3) 0.0455(10) Uani 1 1 d . . .
H11A H 0.1816 0.1525 0.2160 0.055 Uiso 1 1 calc R . .
C12 C 0.2691(4) 0.0833(3) 0.2796(2) 0.0378(8) Uani 1 1 d . . .
H12A H 0.2147 0.0223 0.2533 0.045 Uiso 1 1 calc R . .
C13 C 0.3684(3) 0.0952(3) 0.3411(2) 0.0311(7) Uani 1 1 d . . .
C14 C 0.3815(3) 0.0092(2) 0.3627(2) 0.0299(7) Uani 1 1 d . . .
O101 O 0.6498(2) 0.06323(18) 0.89473(17) 0.0355(6) Uani 1 1 d . A .
O102 O 0.4011(2) 0.07473(19) 0.65679(17) 0.0350(6) Uani 1 1 d . A .
O103 O 0.4798(2) 0.10617(17) 0.80031(17) 0.0332(5) Uani 1 1 d . A .
N101 N 0.4341(3) -0.0514(2) 0.8467(2) 0.0322(6) Uani 1 1 d . A .
H10B H 0.486(4) 0.005(3) 0.852(3) 0.039(11) Uiso 1 1 d . . .
C101 C 0.6791(3) 0.0046(3) 0.9310(2) 0.0333(7) Uani 1 1 d . . .
C102 C 0.7965(4) 0.0193(3) 0.9723(3) 0.0409(9) Uani 1 1 d . A .
H10C H 0.8567 0.0730 0.9725 0.049 Uiso 1 1 calc R . .
C103 C 0.8244(4) -0.0433(3) 1.0123(3) 0.0496(11) Uani 1 1 d . . .
H10D H 0.9036 -0.0318 1.0397 0.059 Uiso 1 1 calc R A .
C104 C 0.7383(4) -0.1235(4) 1.0132(4) 0.0587(13) Uani 1 1 d . A .
H10E H 0.7588 -0.1653 1.0421 0.070 Uiso 1 1 calc R . .
C105 C 0.6266(4) -0.1411(3) 0.9731(3) 0.0538(12) Uani 1 1 d . . .
H10F H 0.5690 -0.1962 0.9730 0.065 Uiso 1 1 calc R A .
C106 C 0.5923(4) -0.0789(3) 0.9306(3) 0.0377(8) Uani 1 1 d . A .
C107 C 0.4747(4) -0.1039(3) 0.8867(3) 0.0394(8) Uani 1 1 d . . .
H10G H 0.4224 -0.1618 0.8862 0.047 Uiso 1 1 calc R A .
C108 C 0.3205(3) -0.0715(3) 0.7977(2) 0.0328(7) Uani 1 1 d . . .
C109 C 0.2258(4) -0.1429(3) 0.8037(3) 0.0408(9) Uani 1 1 d . A .
H10H H 0.2368 -0.1784 0.8425 0.049 Uiso 1 1 calc R . .
C110 C 0.1157(4) -0.1624(3) 0.7533(3) 0.0440(9) Uani 1 1 d . . .
H11B H 0.0513 -0.2106 0.7584 0.053 Uiso 1 1 calc R A .
C111 C 0.0991(4) -0.1122(3) 0.6957(3) 0.0418(9) Uani 1 1 d . A .
H11C H 0.0236 -0.1260 0.6612 0.050 Uiso 1 1 calc R . .
C112 C 0.1935(3) -0.0413(3) 0.6885(3) 0.0344(8) Uani 1 1 d . . .
H11D H 0.1820 -0.0079 0.6479 0.041 Uiso 1 1 calc R A .
C113 C 0.3048(3) -0.0185(3) 0.7400(2) 0.0310(7) Uani 1 1 d . A .
C114 C 0.4029(3) 0.0599(2) 0.7320(2) 0.0292(7) Uani 1 1 d . . .
O201 O 0.8710(2) 0.17315(19) 0.8220(2) 0.0429(7) Uani 1 1 d . A .
O202 O 0.6164(2) 0.24486(17) 0.72742(16) 0.0313(5) Uani 1 1 d . A .
O203 O 0.5778(3) 0.32006(18) 0.63567(18) 0.0394(6) Uani 1 1 d . A .
N201 N 0.8137(3) 0.3509(2) 0.8474(2) 0.0349(7) Uani 1 1 d . A .
C201 C 0.9781(4) 0.2197(3) 0.8167(3) 0.0383(8) Uani 1 1 d . . .
C202 C 1.0693(4) 0.1714(3) 0.7984(3) 0.0469(10) Uani 1 1 d . A .
H20A H 1.0524 0.1060 0.7935 0.056 Uiso 1 1 calc R . .
C203 C 1.1807(4) 0.2159(4) 0.7875(4) 0.0556(12) Uani 1 1 d . . .
H20B H 1.2382 0.1804 0.7727 0.067 Uiso 1 1 calc R A .
C204 C 1.2108(4) 0.3127(4) 0.7981(4) 0.0574(12) Uani 1 1 d . A .
H20C H 1.2883 0.3435 0.7908 0.069 Uiso 1 1 calc R . .
C205 C 1.1250(4) 0.3636(3) 0.8195(3) 0.0461(10) Uani 1 1 d . . .
H20D H 1.1452 0.4299 0.8282 0.055 Uiso 1 1 calc R A .
C206 C 1.0105(3) 0.3190(3) 0.8283(3) 0.0381(8) Uani 1 1 d . A .
C207 C 0.9264(4) 0.3777(3) 0.8429(3) 0.0388(8) Uani 1 1 d . . .
H20E H 0.9574 0.4431 0.8499 0.047 Uiso 1 1 calc R A .
C208 C 0.7528(3) 0.4244(3) 0.8581(3) 0.0362(8) Uani 1 1 d . . .
C209 C 0.7811(4) 0.5052(3) 0.9357(3) 0.0445(10) Uani 1 1 d . A .
H20F H 0.8417 0.5120 0.9824 0.053 Uiso 1 1 calc R . .
C210 C 0.7212(5) 0.5760(3) 0.9452(4) 0.0586(13) Uani 1 1 d . . .
H21A H 0.7412 0.6311 0.9982 0.070 Uiso 1 1 calc R A .
C211 C 0.6324(5) 0.5663(3) 0.8775(4) 0.0630(14) Uani 1 1 d . A .
H21B H 0.5917 0.6148 0.8843 0.076 Uiso 1 1 calc R . .
C212 C 0.6026(4) 0.4860(3) 0.7999(3) 0.0493(11) Uani 1 1 d . . .
H21C H 0.5426 0.4800 0.7531 0.059 Uiso 1 1 calc R A .
C213 C 0.6617(3) 0.4138(3) 0.7910(2) 0.0344(8) Uani 1 1 d . A .
C214 C 0.6180(3) 0.3228(2) 0.7132(2) 0.0303(7) Uani 1 1 d . . .
O4 O 0.3464(3) 0.1730(2) 0.5501(2) 0.0413(6) Uani 1 1 d D . .
H4AA H 0.281(4) 0.126(3) 0.534(4) 0.08(2) Uiso 1 1 d D . .
C15 C 0.2965(5) 0.2493(4) 0.5526(4) 0.0608(13) Uani 1 1 d D A .
H15A H 0.2529 0.2369 0.4928 0.091 Uiso 1 1 calc R . .
H15B H 0.3600 0.3084 0.5686 0.091 Uiso 1 1 calc R . .
H15C H 0.2418 0.2557 0.5983 0.091 Uiso 1 1 calc R . .
O5 O 0.5825(3) 0.2893(2) 0.9295(2) 0.0461(7) Uani 1 1 d D A .
H5AA H 0.614(4) 0.314(4) 0.987(2) 0.063(16) Uiso 1 1 d D . .
C16 C 0.4770(5) 0.3161(4) 0.9098(4) 0.0619(14) Uani 1 1 d D . .
H16A H 0.4925 0.3858 0.9330 0.093 Uiso 1 1 calc R A .
H16B H 0.4133 0.2880 0.9392 0.093 Uiso 1 1 calc R . .
H16C H 0.4528 0.2929 0.8439 0.093 Uiso 1 1 calc R . .
O4M O 0.8181(3) -0.0011(2) 1.5128(2) 0.0452(7) Uani 1 1 d D . .
H4MA H 0.779(4) 0.043(3) 1.514(4) 0.069(17) Uiso 1 1 d D . .
C4M C 0.9113(5) 0.0237(4) 1.5852(4) 0.0533(11) Uani 1 1 d . . .
H4MB H 0.985(5) 0.061(4) 1.576(4) 0.066(16) Uiso 1 1 d . . .
H4MC H 0.935(6) -0.035(5) 1.593(5) 0.11(2) Uiso 1 1 d . . .
H4MD H 0.891(4) 0.061(3) 1.639(3) 0.054(14) Uiso 1 1 d . . .
O21 O 0.8019(5) 0.2594(4) 0.9886(3) 0.0350(12) Uiso 0.592(5) 1 d PU A 1
O22 O 0.7247(6) 0.3597(5) 1.0913(5) 0.0676(18) Uiso 0.592(5) 1 d PU A 1
N21 N 1.0172(6) 0.2419(5) 1.0300(5) 0.0592(19) Uiso 0.592(5) 1 d PDU A 1
H21D H 0.9563 0.2188 0.9864 0.071 Uiso 0.592(5) 1 calc PR A 1
H21E H 1.0824 0.2223 1.0216 0.071 Uiso 0.592(5) 1 calc PR A 1
C21 C 0.8049(7) 0.3181(5) 1.0664(5) 0.0411(16) Uiso 0.592(5) 1 d PU A 1
C22 C 0.9151(7) 0.3469(5) 1.1356(5) 0.0381(15) Uiso 0.592(5) 1 d PU A 1
C23 C 0.9247(7) 0.4111(6) 1.2197(5) 0.0506(18) Uiso 0.592(5) 1 d PU A 1
H23A H 0.8579 0.4363 1.2334 0.061 Uiso 0.592(5) 1 calc PR A 1
C24 C 1.0170(10) 0.4433(8) 1.2856(7) 0.059(3) Uiso 0.592(5) 1 d PU A 1
H24A H 1.0181 0.4885 1.3436 0.070 Uiso 0.592(5) 1 calc PR A 1
C25 C 1.1162(8) 0.4018(6) 1.2593(6) 0.057(2) Uiso 0.592(5) 1 d PU A 1
H25A H 1.1859 0.4218 1.3023 0.068 Uiso 0.592(5) 1 calc PR A 1
C26 C 1.1143(7) 0.3347(6) 1.1752(5) 0.0524(19) Uiso 0.592(5) 1 d PU A 1
H26A H 1.1808 0.3088 1.1630 0.063 Uiso 0.592(5) 1 calc PR A 1
C27 C 1.0110(6) 0.3034(5) 1.1050(5) 0.0413(15) Uiso 0.592(5) 1 d PDU A 1
O21' O 0.6498(9) 0.3251(7) 1.0870(6) 0.061(2) Uiso 0.408(5) 1 d PU A 2
O22' O 0.7637(8) 0.2583(6) 0.9998(6) 0.044(2) Uiso 0.408(5) 1 d PU A 2
N21' N 0.7378(13) 0.4258(14) 1.2541(14) 0.136(7) Uiso 0.408(5) 1 d PDU A 2
H21F H 0.7309 0.4586 1.3101 0.164 Uiso 0.408(5) 1 calc PR A 2
H21G H 0.6746 0.3997 1.2126 0.164 Uiso 0.408(5) 1 calc PR A 2
C21' C 0.7459(11) 0.3117(9) 1.0739(8) 0.044(2) Uiso 0.408(5) 1 d PU A 2
C22' C 0.8495(7) 0.3569(6) 1.1482(6) 0.048(2) Uiso 0.408(5) 1 d PGU A 2
C23' C 0.9592(9) 0.3396(6) 1.1300(5) 0.050(3) Uiso 0.408(5) 1 d PGU A 2
H23B H 0.9670 0.2990 1.0718 0.060 Uiso 0.408(5) 1 calc PR A 2
C24' C 1.0575(7) 0.3817(8) 1.1970(7) 0.102(5) Uiso 0.408(5) 1 d PGU A 2
H24B H 1.1324 0.3699 1.1846 0.122 Uiso 0.408(5) 1 calc PR A 2
C25' C 1.0461(8) 0.4411(8) 1.2822(6) 0.059(5) Uiso 0.408(5) 1 d PGU A 2
H25B H 1.1133 0.4698 1.3280 0.071 Uiso 0.408(5) 1 calc PR A 2
C26' C 0.9365(10) 0.4584(8) 1.3004(5) 0.101(5) Uiso 0.408(5) 1 d PGU A 2
H26B H 0.9287 0.4990 1.3586 0.121 Uiso 0.408(5) 1 calc PR A 2
C27' C 0.8382(8) 0.4163(7) 1.2334(7) 0.077(4) Uiso 0.408(5) 1 d PGDU A 2
C1M C 0.6852(15) 0.5081(14) 1.5425(12) 0.097(5) Uiso 0.592(5) 1 d PDU A 1
O1M O 0.5828(8) 0.4666(6) 1.5662(6) 0.106(3) Uiso 0.592(5) 1 d PDU A 1
C3M C 0.6482(16) 0.4618(12) 1.2991(12) 0.114(5) Uiso 0.50 1 d PDU B 1
O3M O 0.6162(11) 0.3684(9) 1.2404(8) 0.122(4) Uiso 0.50 1 d PDU B 1
C2M C 0.6690(15) 0.5027(13) 1.5219(11) 0.054(4) Uiso 0.408(5) 1 d PDU A 2
O2M O 0.6374(9) 0.4936(7) 1.4337(7) 0.073(3) Uiso 0.408(5) 1 d PDU A 2

loop_
_atom_site_aniso_label
_atom_site_aniso_U_11
_atom_site_aniso_U_22
_atom_site_aniso_U_33
_atom_site_aniso_U_23
_atom_site_aniso_U_13
_atom_site_aniso_U_12
Dy1 0.03581(9) 0.02518(8) 0.02343(8) 0.01011(6) 0.00385(6) 0.01096(6)
Dy2 0.03465(9) 0.02452(8) 0.02578(8) 0.00836(6) -0.00069(6) 0.00774(6)
O1 0.0406(14) 0.0444(15) 0.0379(14) 0.0228(12) 0.0088(11) 0.0169(12)
O2 0.0407(14) 0.0278(12) 0.0272(12) 0.0064(10) 0.0022(10) 0.0100(11)
O3 0.0454(14) 0.0263(12) 0.0262(12) 0.0103(9) 0.0005(10) 0.0141(11)
N1 0.0477(18) 0.0250(14) 0.0249(14) 0.0098(11) 0.0045(12) 0.0106(13)
C1 0.039(2) 0.0365(19) 0.040(2) 0.0145(16) 0.0113(16) 0.0142(16)
C2 0.045(2) 0.056(3) 0.059(3) 0.027(2) 0.008(2) 0.020(2)
C3 0.040(2) 0.056(3) 0.086(4) 0.032(3) 0.003(2) 0.010(2)
C4 0.047(3) 0.057(3) 0.083(4) 0.035(3) 0.022(3) 0.014(2)
C5 0.051(2) 0.045(2) 0.055(3) 0.025(2) 0.017(2) 0.016(2)
C6 0.048(2) 0.0330(18) 0.037(2) 0.0143(16) 0.0140(17) 0.0139(17)
C7 0.051(2) 0.0298(17) 0.0309(18) 0.0143(14) 0.0095(16) 0.0128(16)
C8 0.050(2) 0.0327(18) 0.0228(15) 0.0121(13) 0.0054(14) 0.0186(16)
C9 0.064(3) 0.0319(19) 0.040(2) 0.0158(17) 0.0021(19) 0.0143(19)
C10 0.078(3) 0.041(2) 0.042(2) 0.0177(19) -0.003(2) 0.026(2)
C11 0.061(3) 0.046(2) 0.035(2) 0.0156(18) -0.0024(18) 0.025(2)
C12 0.050(2) 0.0364(19) 0.0286(18) 0.0092(15) 0.0006(16) 0.0180(17)
C13 0.0411(19) 0.0332(18) 0.0250(16) 0.0118(14) 0.0041(14) 0.0183(15)
C14 0.0392(18) 0.0307(17) 0.0248(16) 0.0108(13) 0.0048(13) 0.0165(15)
O101 0.0435(15) 0.0342(13) 0.0320(13) 0.0167(11) 0.0000(11) 0.0097(11)
O102 0.0314(13) 0.0438(15) 0.0343(13) 0.0221(12) 0.0020(10) 0.0063(11)
O103 0.0367(13) 0.0303(12) 0.0339(13) 0.0147(10) 0.0004(10) 0.0068(10)
N101 0.0377(16) 0.0304(15) 0.0318(15) 0.0156(12) 0.0034(12) 0.0080(13)
C101 0.044(2) 0.0339(18) 0.0261(16) 0.0139(14) 0.0041(14) 0.0120(16)
C102 0.044(2) 0.046(2) 0.036(2) 0.0180(17) 0.0034(16) 0.0125(18)
C103 0.047(2) 0.062(3) 0.052(3) 0.035(2) 0.001(2) 0.018(2)
C104 0.055(3) 0.070(3) 0.074(3) 0.054(3) 0.001(2) 0.021(2)
C105 0.052(3) 0.054(3) 0.070(3) 0.043(3) 0.004(2) 0.014(2)
C106 0.043(2) 0.041(2) 0.039(2) 0.0234(17) 0.0061(16) 0.0145(17)
C107 0.042(2) 0.040(2) 0.042(2) 0.0229(17) 0.0046(17) 0.0091(17)
C108 0.0378(19) 0.0344(18) 0.0321(18) 0.0155(15) 0.0064(14) 0.0142(15)
C109 0.047(2) 0.037(2) 0.043(2) 0.0208(17) 0.0063(17) 0.0083(17)
C110 0.039(2) 0.041(2) 0.055(3) 0.024(2) 0.0068(18) 0.0039(17)
C111 0.037(2) 0.044(2) 0.044(2) 0.0187(18) 0.0012(17) 0.0049(17)
C112 0.0359(19) 0.0362(19) 0.0339(18) 0.0144(15) 0.0050(15) 0.0107(15)
C113 0.0336(17) 0.0314(17) 0.0302(17) 0.0120(14) 0.0061(14) 0.0102(14)
C114 0.0296(16) 0.0298(16) 0.0316(17) 0.0125(14) 0.0055(13) 0.0106(14)
O201 0.0350(14) 0.0324(14) 0.0599(18) 0.0131(13) 0.0018(13) 0.0103(11)
O202 0.0405(14) 0.0244(11) 0.0287(12) 0.0091(10) 0.0018(10) 0.0081(10)
O203 0.0554(17) 0.0318(13) 0.0340(14) 0.0128(11) -0.0020(12) 0.0165(12)
N201 0.0397(17) 0.0283(15) 0.0355(16) 0.0106(13) 0.0003(13) 0.0081(13)
C201 0.040(2) 0.0350(19) 0.040(2) 0.0118(16) -0.0014(16) 0.0137(16)
C202 0.045(2) 0.042(2) 0.055(3) 0.012(2) 0.0002(19) 0.0209(19)
C203 0.043(2) 0.056(3) 0.067(3) 0.015(2) 0.001(2) 0.021(2)
C204 0.037(2) 0.066(3) 0.075(3) 0.033(3) 0.005(2) 0.012(2)
C205 0.041(2) 0.043(2) 0.059(3) 0.025(2) 0.0017(19) 0.0097(18)
C206 0.039(2) 0.038(2) 0.039(2) 0.0151(16) 0.0009(16) 0.0123(16)
C207 0.042(2) 0.0326(19) 0.040(2) 0.0127(16) -0.0017(16) 0.0081(16)
C208 0.040(2) 0.0261(17) 0.041(2) 0.0091(15) 0.0005(16) 0.0095(15)
C209 0.050(2) 0.033(2) 0.044(2) 0.0044(17) -0.0069(18) 0.0132(18)
C210 0.070(3) 0.035(2) 0.060(3) -0.003(2) -0.008(2) 0.022(2)
C211 0.076(4) 0.035(2) 0.069(3) 0.000(2) -0.013(3) 0.026(2)
C212 0.053(3) 0.034(2) 0.060(3) 0.0105(19) -0.005(2) 0.0176(19)
C213 0.042(2) 0.0260(17) 0.0331(18) 0.0074(14) 0.0010(15) 0.0084(15)
C214 0.0329(17) 0.0297(17) 0.0315(17) 0.0131(14) 0.0044(14) 0.0102(14)
O4 0.0447(16) 0.0476(17) 0.0442(16) 0.0233(14) 0.0098(13) 0.0247(14)
C15 0.075(3) 0.059(3) 0.058(3) 0.017(2) 0.003(3) 0.041(3)
O5 0.0481(17) 0.0416(16) 0.0459(18) 0.0075(14) 0.0128(14) 0.0152(14)
C16 0.064(3) 0.061(3) 0.084(4) 0.036(3) 0.036(3) 0.038(3)
O4M 0.0444(16) 0.0519(18) 0.0445(16) 0.0179(14) 0.0020(13) 0.0211(14)
C4M 0.049(3) 0.067(3) 0.049(3) 0.023(3) 0.001(2) 0.022(3)

loop_
_atom_type_symbol
_atom_type_description
_atom_type_scat_dispersion_real
_atom_type_scat_dispersion_imag
_atom_type_scat_source
C C -0.0020 0.0020 'WCROMER Program in WinGX L.Kissel & R.H.Pratt Acta Cryst A46 170 1990'
H H 0.0000 0.0000 'WCROMER Program in WinGX L.Kissel & R.H.Pratt Acta Cryst A46 170 1990'
N N -0.0031 0.0040 'WCROMER Program in WinGX L.Kissel & R.H.Pratt Acta Cryst A46 170 1990'
O O -0.0041 0.0074 'WCROMER Program in WinGX L.Kissel & R.H.Pratt Acta Cryst A46 170 1990'
Dy Dy -0.3538 5.1228 'WCROMER Program in WinGX L.Kissel & R.H.Pratt Acta Cryst A46 170 1990'

loop_
_geom_angle_atom_site_label_1
_geom_angle_atom_site_label_2
_geom_angle_atom_site_label_3
_geom_angle
_geom_angle_site_symmetry_1
_geom_angle_site_symmetry_3
O1 Dy1 O3 103.65(10) . .
O1 Dy1 O102 140.54(9) . .
O3 Dy1 O102 88.90(9) . .
O1 Dy1 O4 149.71(10) . .
O3 Dy1 O4 75.34(10) . .
O102 Dy1 O4 69.47(9) . .
O1 Dy1 O202 83.85(9) . .
O3 Dy1 O202 167.29(8) . .
O102 Dy1 O202 78.95(9) . .
O4 Dy1 O202 103.44(9) . .
O1 Dy1 O3 78.85(9) . 2_656
O3 Dy1 O3 65.10(9) . 2_656
O102 Dy1 O3 72.86(9) . 2_656
O4 Dy1 O3 124.88(10) . 2_656
O202 Dy1 O3 107.16(8) . 2_656
O1 Dy1 O203 86.87(10) . .
O3 Dy1 O203 137.27(8) . .
O102 Dy1 O203 109.07(9) . .
O4 Dy1 O203 75.52(10) . .
O202 Dy1 O203 52.26(8) . .
O3 Dy1 O203 156.51(8) 2_656 .
O1 Dy1 N1 73.07(10) . .
O3 Dy1 N1 69.73(9) . .
O102 Dy1 N1 145.20(9) . .
O4 Dy1 N1 78.48(10) . .
O202 Dy1 N1 122.73(9) . .
O3 Dy1 N1 118.09(9) 2_656 .
O203 Dy1 N1 74.35(9) . .
O1 Dy1 C214 84.19(10) . .
O3 Dy1 C214 162.45(9) . .
O102 Dy1 C214 94.88(10) . .
O4 Dy1 C214 89.93(10) . .
O202 Dy1 C214 26.22(8) . .
O3 Dy1 C214 132.34(9) 2_656 .
O203 Dy1 C214 26.06(9) . .
N1 Dy1 C214 98.37(9) . .
O1 Dy1 O2 70.13(8) . 2_656
O3 Dy1 O2 112.37(7) . 2_656
O102 Dy1 O2 70.49(8) . 2_656
O4 Dy1 O2 139.01(8) . 2_656
O202 Dy1 O2 60.11(7) . 2_656
O3 Dy1 O2 47.37(7) 2_656 2_656
O203 Dy1 O2 110.16(8) . 2_656
N1 Dy1 O2 142.51(9) . 2_656
C214 Dy1 O2 84.99(8) . 2_656
O201 Dy2 O101 91.08(10) . .
O201 Dy2 O5 143.57(11) . .
O101 Dy2 O5 101.75(10) . .
O201 Dy2 O21 74.75(16) . .
O101 Dy2 O21 79.30(14) . .
O5 Dy2 O21 74.40(15) . .
O201 Dy2 O22' 86.2(2) . .
O101 Dy2 O22' 75.9(2) . .
O5 Dy2 O22' 64.7(2) . .
O21 Dy2 O22' 11.7(2) . .
O201 Dy2 O2 76.88(10) . 2_656
O101 Dy2 O2 85.83(9) . 2_656
O5 Dy2 O2 137.35(10) . 2_656
O21 Dy2 O2 147.54(14) . 2_656
O22' Dy2 O2 154.8(2) . 2_656
O201 Dy2 O202 109.54(10) . .
O101 Dy2 O202 141.47(9) . .
O5 Dy2 O202 80.98(10) . .
O21 Dy2 O202 136.56(14) . .
O22' Dy2 O202 135.6(2) . .
O2 Dy2 O202 68.65(8) 2_656 .
O201 Dy2 O103 143.44(9) . .
O101 Dy2 O103 70.26(9) . .
O5 Dy2 O103 72.59(10) . .
O21 Dy2 O103 128.56(15) . .
O22' Dy2 O103 117.3(2) . .
O2 Dy2 O103 70.82(9) 2_656 .
O202 Dy2 O103 74.20(8) . .
O201 Dy2 N201 73.66(10) . .
O101 Dy2 N201 151.83(10) . .
O5 Dy2 N201 79.56(11) . .
O21 Dy2 N201 73.94(14) . .
O22' Dy2 N201 79.5(2) . .
O2 Dy2 N201 112.53(9) 2_656 .
O202 Dy2 N201 66.70(9) . .
O103 Dy2 N201 134.79(9) . .
C1 O1 Dy1 134.9(2) . .
C14 O2 Dy2 153.9(2) . 2_656
C14 O2 Dy1 86.33(19) . 2_656
Dy2 O2 Dy1 106.28(8) 2_656 2_656
C14 O3 Dy1 138.0(2) . .
C14 O3 Dy1 106.0(2) . 2_656
Dy1 O3 Dy1 114.90(9) . 2_656
C7 N1 C8 115.0(3) . .
C7 N1 Dy1 125.7(3) . .
C8 N1 Dy1 119.1(2) . .
O1 C1 C2 120.1(4) . .
O1 C1 C6 121.5(4) . .
C2 C1 C6 118.4(4) . .
C3 C2 C1 120.9(4) . .
C3 C2 H2A 119.6 . .
C1 C2 H2A 119.6 . .
C2 C3 C4 121.0(5) . .
C2 C3 H3A 119.5 . .
C4 C3 H3A 119.5 . .
C5 C4 C3 118.5(4) . .
C5 C4 H4A 120.7 . .
C3 C4 H4A 120.7 . .
C4 C5 C6 122.5(4) . .
C4 C5 H5A 118.8 . .
C6 C5 H5A 118.8 . .
C5 C6 C1 118.6(4) . .
C5 C6 C7 117.7(4) . .
C1 C6 C7 123.6(3) . .
N1 C7 C6 127.5(3) . .
N1 C7 H7A 116.3 . .
C6 C7 H7A 116.3 . .
C9 C8 C13 119.1(3) . .
C9 C8 N1 120.5(3) . .
C13 C8 N1 120.5(3) . .
C10 C9 C8 120.7(4) . .
C10 C9 H9A 119.7 . .
C8 C9 H9A 119.7 . .
C9 C10 C11 120.5(4) . .
C9 C10 H10A 119.8 . .
C11 C10 H10A 119.8 . .
C10 C11 C12 119.6(4) . .
C10 C11 H11A 120.2 . .
C12 C11 H11A 120.2 . .
C11 C12 C13 120.4(4) . .
C11 C12 H12A 119.8 . .
C13 C12 H12A 119.8 . .
C8 C13 C12 119.7(3) . .
C8 C13 C14 123.3(3) . .
C12 C13 C14 116.9(3) . .
O2 C14 O3 119.3(3) . .
O2 C14 C13 120.2(3) . .
O3 C14 C13 120.5(3) . .
C101 O101 Dy2 153.9(2) . .
C114 O102 Dy1 138.3(2) . .
C114 O103 Dy2 141.5(2) . .
C107 N101 C108 127.8(3) . .
C107 N101 H10B 115(3) . .
C108 N101 H10B 117(3) . .
O101 C101 C102 122.2(3) . .
O101 C101 C106 120.5(3) . .
C102 C101 C106 117.3(3) . .
C103 C102 C101 120.9(4) . .
C103 C102 H10C 119.6 . .
C101 C102 H10C 119.6 . .
C102 C103 C104 121.3(4) . .
C102 C103 H10D 119.3 . .
C104 C103 H10D 119.3 . .
C105 C104 C103 119.6(4) . .
C105 C104 H10E 120.2 . .
C103 C104 H10E 120.2 . .
C104 C105 C106 121.7(4) . .
C104 C105 H10F 119.2 . .
C106 C105 H10F 119.2 . .
C107 C106 C105 118.5(4) . .
C107 C106 C101 122.3(3) . .
C105 C106 C101 119.2(4) . .
N101 C107 C106 123.2(4) . .
N101 C107 H10G 118.4 . .
C106 C107 H10G 118.4 . .
C109 C108 N101 121.5(3) . .
C109 C108 C113 120.2(3) . .
N101 C108 C113 118.3(3) . .
C110 C109 C108 120.2(4) . .
C110 C109 H10H 119.9 . .
C108 C109 H10H 119.9 . .
C111 C110 C109 120.4(4) . .
C111 C110 H11B 119.8 . .
C109 C110 H11B 119.8 . .
C110 C111 C112 119.8(4) . .
C110 C111 H11C 120.1 . .
C112 C111 H11C 120.1 . .
C111 C112 C113 121.1(3) . .
C111 C112 H11D 119.4 . .
C113 C112 H11D 119.4 . .
C112 C113 C108 118.2(3) . .
C112 C113 C114 119.4(3) . .
C108 C113 C114 122.4(3) . .
O103 C114 O102 125.1(3) . .
O103 C114 C113 117.9(3) . .
O102 C114 C113 117.1(3) . .
C201 O201 Dy2 143.0(2) . .
C214 O202 Dy2 139.7(2) . .
C214 O202 Dy1 96.4(2) . .
Dy2 O202 Dy1 123.08(10) . .
C214 O203 Dy1 92.3(2) . .
C207 N201 C208 114.3(3) . .
C207 N201 Dy2 129.2(3) . .
C208 N201 Dy2 116.5(2) . .
O201 C201 C202 120.2(4) . .
O201 C201 C206 123.5(3) . .
C202 C201 C206 116.4(4) . .
C203 C202 C201 122.1(4) . .
C203 C202 H20A 118.9 . .
C201 C202 H20A 118.9 . .
C202 C203 C204 120.8(4) . .
C202 C203 H20B 119.6 . .
C204 C203 H20B 119.6 . .
C203 C204 C205 118.8(4) . .
C203 C204 H20C 120.6 . .
C205 C204 H20C 120.6 . .
C206 C205 C204 121.2(4) . .
C206 C205 H20D 119.4 . .
C204 C205 H20D 119.4 . .
C205 C206 C201 120.6(4) . .
C205 C206 C207 116.0(4) . .
C201 C206 C207 123.3(4) . .
N201 C207 C206 127.3(4) . .
N201 C207 H20E 116.4 . .
C206 C207 H20E 116.4 . .
C209 C208 C213 119.5(3) . .
C209 C208 N201 120.9(3) . .
C213 C208 N201 119.5(3) . .
C210 C209 C208 120.3(4) . .
C210 C209 H20F 119.8 . .
C208 C209 H20F 119.8 . .
C211 C210 C209 120.1(4) . .
C211 C210 H21A 120.0 . .
C209 C210 H21A 120.0 . .
C210 C211 C212 120.4(4) . .
C210 C211 H21B 119.8 . .
C212 C211 H21B 119.8 . .
C211 C212 C213 119.5(4) . .
C211 C212 H21C 120.2 . .
C213 C212 H21C 120.2 . .
C208 C213 C212 120.1(4) . .
C208 C213 C214 121.0(3) . .
C212 C213 C214 118.7(3) . .
O203 C214 O202 119.1(3) . .
O203 C214 C213 122.5(3) . .
O202 C214 C213 118.4(3) . .
O203 C214 Dy1 61.69(19) . .
O202 C214 Dy1 57.43(17) . .
C213 C214 Dy1 175.8(2) . .
C15 O4 Dy1 140.7(3) . .
C15 O4 H4AA 100(4) . .
Dy1 O4 H4AA 120(4) . .
O4 C15 H15A 109.5 . .
O4 C15 H15B 109.5 . .
H15A C15 H15B 109.5 . .
O4 C15 H15C 109.5 . .
H15A C15 H15C 109.5 . .
H15B C15 H15C 109.5 . .
C16 O5 Dy2 134.0(3) . .
C16 O5 H5AA 114(3) . .
Dy2 O5 H5AA 112(3) . .
O5 C16 H16A 109.5 . .
O5 C16 H16B 109.5 . .
H16A C16 H16B 109.5 . .
O5 C16 H16C 109.5 . .
H16A C16 H16C 109.5 . .
H16B C16 H16C 109.5 . .
C4M O4M H4MA 116(4) . .
O4M C4M H4MB 113(3) . .
O4M C4M H4MC 113(4) . .
H4MB C4M H4MC 102(5) . .
O4M C4M H4MD 110(3) . .
H4MB C4M H4MD 106(4) . .
H4MC C4M H4MD 112(5) . .
C21 O21 Dy2 142.9(5) . .
C27 N21 H21D 120.0 . .
C27 N21 H21E 120.0 . .
H21D N21 H21E 120.0 . .
O21 C21 O22 124.9(7) . .
O21 C21 C22 119.1(7) . .
O22 C21 C22 115.8(7) . .
C23 C22 C27 122.1(7) . .
C23 C22 C21 121.9(8) . .
C27 C22 C21 116.0(6) . .
C24 C23 C22 127.6(9) . .
C24 C23 H23A 116.2 . .
C22 C23 H23A 116.2 . .
C23 C24 C25 113.0(9) . .
C23 C24 H24A 123.5 . .
C25 C24 H24A 123.5 . .
C26 C25 C24 123.7(9) . .
C26 C25 H25A 118.2 . .
C24 C25 H25A 118.2 . .
C25 C26 C27 120.7(7) . .
C25 C26 H26A 119.6 . .
C27 C26 H26A 119.6 . .
N21 C27 C22 130.7(7) . .
N21 C27 C26 116.4(7) . .
C22 C27 C26 112.8(6) . .
C21' O22' Dy2 143.4(8) . .
C27' N21' H21F 120.0 . .
C27' N21' H21G 120.0 . .
H21F N21' H21G 120.0 . .
O21' C21' O22' 122.4(12) . .
O21' C21' C22' 120.5(11) . .
O22' C21' C22' 117.1(11) . .
C23' C22' C27' 120.0 . .
C23' C22' C21' 118.6(8) . .
C27' C22' C21' 121.4(8) . .
C22' C23' C24' 120.0 . .
C22' C23' H23B 120.0 . .
C24' C23' H23B 120.0 . .
C25' C24' C23' 120.0 . .
C25' C24' H24B 120.0 . .
C23' C24' H24B 120.0 . .
C24' C25' C26' 120.0 . .
C24' C25' H25B 120.0 . .
C26' C25' H25B 120.0 . .
C27' C26' C25' 120.0 . .
C27' C26' H26B 120.0 . .
C25' C26' H26B 120.0 . .
N21' C27' C26' 118.7(12) . .
N21' C27' C22' 120.9(12) . .
C26' C27' C22' 120.0 . .

loop_
_geom_bond_atom_site_label_1
_geom_bond_atom_site_label_2
_geom_bond_distance
_geom_bond_site_symmetry_2
Dy1 O1 2.197(3) .
Dy1 O3 2.344(2) .
Dy1 O102 2.345(2) .
Dy1 O4 2.396(3) .
Dy1 O202 2.427(2) .
Dy1 O3 2.466(2) 2_656
Dy1 O203 2.522(3) .
Dy1 N1 2.539(3) .
Dy1 C214 2.862(4) .
Dy1 O2 2.899(2) 2_656
Dy2 O201 2.210(3) .
Dy2 O101 2.287(2) .
Dy2 O5 2.349(3) .
Dy2 O21 2.367(5) .
Dy2 O22' 2.380(9) .
Dy2 O2 2.388(2) 2_656
Dy2 O202 2.397(2) .
Dy2 O103 2.433(3) .
Dy2 N201 2.532(3) .
O1 C1 1.321(5) .
O2 C14 1.249(4) .
O2 Dy2 2.388(2) 2_656
O2 Dy1 2.899(2) 2_656
O3 C14 1.291(4) .
O3 Dy1 2.466(2) 2_656
N1 C7 1.290(5) .
N1 C8 1.438(5) .
C1 C2 1.409(6) .
C1 C6 1.420(5) .
C2 C3 1.374(7) .
C2 H2A 0.9500 .
C3 C4 1.407(7) .
C3 H3A 0.9500 .
C4 C5 1.363(6) .
C4 H4A 0.9500 .
C5 C6 1.407(6) .
C5 H5A 0.9500 .
C6 C7 1.437(6) .
C7 H7A 0.9500 .
C8 C9 1.397(5) .
C8 C13 1.400(5) .
C9 C10 1.385(6) .
C9 H9A 0.9500 .
C10 C11 1.386(6) .
C10 H10A 0.9500 .
C11 C12 1.391(5) .
C11 H11A 0.9500 .
C12 C13 1.403(5) .
C12 H12A 0.9500 .
C13 C14 1.491(5) .
O101 C101 1.293(4) .
O102 C114 1.263(4) .
O103 C114 1.255(4) .
N101 C107 1.307(5) .
N101 C108 1.411(5) .
N101 H10B 0.90(4) .
C101 C102 1.417(5) .
C101 C106 1.434(5) .
C102 C103 1.377(5) .
C102 H10C 0.9500 .
C103 C104 1.401(6) .
C103 H10D 0.9500 .
C104 C105 1.343(6) .
C104 H10E 0.9500 .
C105 C106 1.426(5) .
C105 H10F 0.9500 .
C106 C107 1.410(5) .
C107 H10G 0.9500 .
C108 C109 1.394(5) .
C108 C113 1.415(5) .
C109 C110 1.387(6) .
C109 H10H 0.9500 .
C110 C111 1.382(6) .
C110 H11B 0.9500 .
C111 C112 1.395(5) .
C111 H11C 0.9500 .
C112 C113 1.398(5) .
C112 H11D 0.9500 .
C113 C114 1.498(5) .
O201 C201 1.310(5) .
O202 C214 1.272(4) .
O203 C214 1.258(4) .
N201 C207 1.296(5) .
N201 C208 1.433(5) .
C201 C202 1.419(5) .
C201 C206 1.427(5) .
C202 C203 1.368(7) .
C202 H20A 0.9500 .
C203 C204 1.393(7) .
C203 H20B 0.9500 .
C204 C205 1.394(6) .
C204 H20C 0.9500 .
C205 C206 1.389(6) .
C205 H20D 0.9500 .
C206 C207 1.454(5) .
C207 H20E 0.9500 .
C208 C209 1.392(5) .
C208 C213 1.393(5) .
C209 C210 1.390(6) .
C209 H20F 0.9500 .
C210 C211 1.385(7) .
C210 H21A 0.9500 .
C211 C212 1.388(6) .
C211 H21B 0.9500 .
C212 C213 1.404(5) .
C212 H21C 0.9500 .
C213 C214 1.491(5) .
O4 C15 1.407(5) .
O4 H4AA 0.88(3) .
C15 H15A 0.9800 .
C15 H15B 0.9800 .
C15 H15C 0.9800 .
O5 C16 1.428(5) .
O5 H5AA 0.88(3) .
C16 H16A 0.9800 .
C16 H16B 0.9800 .
C16 H16C 0.9800 .
O4M C4M 1.417(5) .
O4M H4MA 0.89(3) .
C4M H4MB 0.96(6) .
C4M H4MC 1.04(7) .
C4M H4MD 0.93(5) .
O21 C21 1.259(9) .
O22 C21 1.259(10) .
N21 C27 1.271(9) .
N21 H21D 0.8800 .
N21 H21E 0.8800 .
C21 C22 1.516(10) .
C22 C23 1.353(11) .
C22 C27 1.455(10) .
C23 C24 1.334(12) .
C23 H23A 0.9500 .
C24 C25 1.459(14) .
C24 H24A 0.9500 .
C25 C26 1.387(11) .
C25 H25A 0.9500 .
C26 C27 1.464(10) .
C26 H26A 0.9500 .
O21' C21' 1.201(15) .
O22' C21' 1.250(14) .
N21' C27' 1.258(11) .
N21' H21F 0.8800 .
N21' H21G 0.8800 .
C21' C22' 1.499(13) .
C22' C23' 1.3900 .
C22' C27' 1.3900 .
C23' C24' 1.3900 .
C23' H23B 0.9500 .
C24' C25' 1.3900 .
C24' H24B 0.9500 .
C25' C26' 1.3900 .
C25' H25B 0.9500 .
C26' C27' 1.3900 .
C26' H26B 0.9500 .
C1M O1M 1.347(16) .
C3M O3M 1.386(15) .
C2M O2M 1.362(16) .

loop_
_geom_hbond_atom_site_label_D
_geom_hbond_atom_site_label_H
_geom_hbond_atom_site_label_A
_geom_hbond_distance_DH
_geom_hbond_distance_HA
_geom_hbond_distance_DA
_geom_hbond_angle_DHA
_geom_hbond_site_symmetry_A
N101 H10B O101 0.90(4) 1.90(4) 2.630(4) 136(4) .
N101 H10B O103 0.90(4) 1.97(4) 2.672(4) 134(4) .
O4 H4AA O4M 0.88(3) 1.88(4) 2.725(5) 160(6) 2_657
O5 H5AA O21' 0.88(3) 1.54(4) 2.391(9) 162(5) .
O5 H5AA O22 0.88(3) 1.86(4) 2.705(8) 161(5) .
O4M H4MA O1 0.89(3) 1.99(4) 2.851(4) 163(5) 1_556
N21 H21D O21 0.88 2.03 2.649(9) 126.4 .
N21 H21D O201 0.88 2.52 3.317(8) 150.9 .
N21' H21F O2M 0.88 2.25 3.07(2) 154.9 .
N21' H21G O21' 0.88 1.90 2.59(2) 133.7 .
